data_1544821
loop_
_publ_author_name
'Boukharsa, Youness'
'Abba Tour\'e, Hamadoun'
'Taoufik, Jamal'
'Benzeid, Hanane'
'Ansar, M'hammed'

_publ_section_title
;
 (<i>Z</i>)-3-(4-Methylbenzylidene)-4-oxopentanoic acid
;
_journal_coeditor_code SJ4079
_journal_issue 12
_journal_name_full IUCrData
_journal_page_first x162003
_journal_paper_doi 10.1107/S2414314616020034
_journal_volume 1
_journal_year 2016
_chemical_formula_iupac 'C13 H14 O3'
_chemical_formula_moiety 'C13 H14 O3'
_chemical_formula_sum 'C13 H14 O3'
_chemical_formula_weight 218.248
_chemical_name_systematic
;
(<i>Z</i>)-3-(4-Methylbenzylidene)-4-oxopentanoic acid
;
_space_group_crystal_system monoclinic
_space_group_IT_number 14
_space_group_name_Hall '-P 2yab'
_space_group_name_H-M_alt 'P 1 21/a 1'
_symmetry_space_group_name_Hall '-P 2yab'
_symmetry_space_group_name_H-M 'P 1 21/a 1'
_atom_sites_solution_hydrogens geom
_atom_sites_solution_primary direct
_cell_angle_alpha 90
_cell_angle_beta 96.610(3)
_cell_angle_gamma 90
_cell_formula_units_Z 8
_cell_length_a 9.2491(5)
_cell_length_b 18.1423(10)
_cell_length_c 14.3719(7)
_cell_measurement_reflns_used 7673
_cell_measurement_temperature 296(2)
_cell_measurement_theta_max 31.048
_cell_measurement_theta_min 2.245
_cell_volume 2395.6(2)
_computing_cell_refinement
;
SAINT (Bruker, 2009)
;
_computing_data_collection
;
APEX2 (Bruker, 2009)
;
_computing_data_reduction
;
SAINT (Bruker, 2009)
;
_computing_molecular_graphics
;
ORTEP-3 for Windows (Farrugia, 2012) and <i>OLEX2</i> (Dolomanov <i>et
al.</i>,  2009)
;
_computing_publication_material
;
publCIF (Westrip, 2010)
;
_computing_structure_refinement
;
SHELXL97 (Sheldrick, 2008)
;
_computing_structure_solution
;
SHELXS97 (Sheldrick, 2008)
;
_diffrn_ambient_temperature 296.15
_diffrn_detector_area_resol_mean 7.9
_diffrn_measured_fraction_theta_full 0.999
_diffrn_measured_fraction_theta_max 0.999
_diffrn_measurement_device 'three-circle diffractometer'
_diffrn_measurement_device_type 'Bruker X8 APEX'
_diffrn_measurement_method '\w and \f scans'
_diffrn_radiation_monochromator graphite
_diffrn_radiation_type MoK\a
_diffrn_radiation_wavelength 0.71073
_diffrn_reflns_av_R_equivalents 0.0783
_diffrn_reflns_limit_h_max 13
_diffrn_reflns_limit_h_min -13
_diffrn_reflns_limit_k_max 26
_diffrn_reflns_limit_k_min -26
_diffrn_reflns_limit_l_max 20
_diffrn_reflns_limit_l_min -18
_diffrn_reflns_number 129996
_diffrn_reflns_theta_full 26.000
_diffrn_reflns_theta_max 31.048
_diffrn_reflns_theta_min 2.245
_exptl_absorpt_coefficient_mu 0.085
_exptl_absorpt_correction_T_max 0.98
_exptl_absorpt_correction_T_min 0.91
_exptl_absorpt_correction_type multi-scan
_exptl_absorpt_process_details
;
(SADABS; Bruker, 2009)
;
_exptl_crystal_colour colourless
_exptl_crystal_density_diffrn 1.210
_exptl_crystal_description block
_exptl_crystal_F_000 928
_exptl_crystal_size_max 0.3
_exptl_crystal_size_mid 0.2
_exptl_crystal_size_min 0.15
_refine_diff_density_max 0.305
_refine_diff_density_min -0.164
_refine_ls_extinction_method none
_refine_ls_goodness_of_fit_ref 1.050
_refine_ls_hydrogen_treatment constr
_refine_ls_matrix_type full
_refine_ls_number_parameters 295
_refine_ls_number_reflns 7673
_refine_ls_number_restraints 0
_refine_ls_restrained_S_all 1.050
_refine_ls_R_factor_all 0.0780
_refine_ls_R_factor_gt 0.0512
_refine_ls_shift/su_max 0.001
_refine_ls_shift/su_mean 0.000
_refine_ls_structure_factor_coef Fsqd
_refine_ls_weighting_details 'w=1/[\s^2^(Fo^2^)+(0.0946P)^2^+0.1975P] where P=(Fo^2^+2Fc^2^)/3'
_refine_ls_weighting_scheme calc
_refine_ls_wR_factor_gt 0.1525
_refine_ls_wR_factor_ref 0.1738
_reflns_number_gt 5039
_reflns_number_total 7673
_reflns_threshold_expression 'I > 2\s(I)'
_cod_data_source_file sj4079sup1.cif
_cod_data_source_block I
_cod_database_code 1544821
_shelx_space_group_comment
;
The symmetry employed for this shelxl refinement is uniquely defined
by the following loop, which should always be used as a source of
symmetry information in preference to the above space-group names.
They are only intended as comments.
;

loop_
_space_group_symop_operation_xyz
'x, y, z'
'-x+1/2, y+1/2, -z'
'-x, -y, -z'
'x-1/2, -y-1/2, z'

loop_
_atom_site_type_symbol
_atom_site_label
_atom_site_fract_x
_atom_site_fract_y
_atom_site_fract_z
_atom_site_U_iso_or_equiv
_atom_site_adp_type
_atom_site_calc_flag
_atom_site_occupancy
C C16 0.13525(12) 0.70579(6) 0.12254(8) 0.0392(2) Uani d 1
C C14 0.09904(12) 0.57199(6) 0.08109(8) 0.0387(2) Uani d 1
O O4 -0.00001(11) 0.58848(5) 0.02117(7) 0.0599(3) Uani d 1
C C17 0.04540(12) 0.74580(6) 0.16941(8) 0.0416(2) Uani d 1
H H17 0.0348 0.7949 0.1511 0.050 Uiso calc 1
O O5 0.14539(12) 0.50486(5) 0.09445(7) 0.0624(3) Uani d 1
H H5 0.0926 0.4767 0.0613 0.094 Uiso calc 1
O O6 0.28038(12) 0.69915(6) 0.00008(8) 0.0663(3) Uani d 1
C C15 0.17930(13) 0.62729(6) 0.14503(8) 0.0430(2) Uani d 1
H H15A 0.2828 0.6221 0.1412 0.052 Uiso calc 1
H H15B 0.1622 0.6166 0.2090 0.052 Uiso calc 1
C C18 -0.03845(13) 0.72349(6) 0.24511(8) 0.0433(3) Uani d 1
C C24 0.20185(13) 0.73769(7) 0.04260(8) 0.0453(3) Uani d 1
C C19 -0.09393(16) 0.65281(7) 0.25495(11) 0.0574(3) Uani d 1
H H19 -0.0774 0.6166 0.2116 0.069 Uiso calc 1
C C23 -0.07381(15) 0.77700(7) 0.30853(9) 0.0518(3) Uani d 1
H H23 -0.0441 0.8255 0.3017 0.062 Uiso calc 1
C C25 0.17203(18) 0.81607(8) 0.01331(11) 0.0616(4) Uani d 1
H H25A 0.0695 0.8225 -0.0044 0.092 Uiso calc 1
H H25B 0.2239 0.8276 -0.0390 0.092 Uiso calc 1
H H25C 0.2036 0.8484 0.0646 0.092 Uiso calc 1
C C22 -0.15266(16) 0.75873(9) 0.38157(10) 0.0613(4) Uani d 1
H H22 -0.1735 0.7951 0.4236 0.074 Uiso calc 1
C C21 -0.20095(16) 0.68771(9) 0.39341(10) 0.0608(3) Uani d 1
C C20 -0.17302(18) 0.63566(9) 0.32788(12) 0.0658(4) Uani d 1
H H20 -0.2082 0.5880 0.3329 0.079 Uiso calc 1
C C26 -0.2846(2) 0.66728(13) 0.47373(13) 0.0872(6) Uani d 1
H H26A -0.2198 0.6452 0.5229 0.131 Uiso calc 1
H H26B -0.3600 0.6328 0.4524 0.131 Uiso calc 1
H H26C -0.3273 0.7108 0.4971 0.131 Uiso calc 1
C C3 0.01570(14) 1.08093(7) 0.21990(8) 0.0465(3) Uani d 1
O O1 0.06317(11) 1.04595(6) 0.41565(7) 0.0700(3) Uani d 1
O O2 -0.15248(12) 0.99179(7) 0.40738(8) 0.0734(3) Uani d 1
H H2 -0.1222 0.9794 0.4609 0.110 Uiso calc 1
C C4 0.07038(15) 1.14814(7) 0.20654(8) 0.0488(3) Uani d 1
H H4 0.1413 1.1498 0.1657 0.059 Uiso calc 1
C C5 0.03529(15) 1.21933(7) 0.24653(9) 0.0486(3) Uani d 1
O O3 0.02795(14) 0.95429(6) 0.19154(10) 0.0786(3) Uani d 1
C C2 -0.10518(14) 1.06384(8) 0.27826(9) 0.0521(3) Uani d 1
H H2A -0.1592 1.1088 0.2865 0.063 Uiso calc 1
H H2B -0.1714 1.0291 0.2444 0.063 Uiso calc 1
C C1 -0.05470(14) 1.03229(7) 0.37301(9) 0.0498(3) Uani d 1
C C11 0.06928(16) 1.01546(7) 0.17210(10) 0.0557(3) Uani d 1
C C10 0.04781(18) 1.28227(8) 0.19252(11) 0.0628(4) Uani d 1
H H10 0.0781 1.2780 0.1333 0.075 Uiso calc 1
C C9 0.0157(2) 1.35095(8) 0.22602(13) 0.0708(4) Uani d 1
H H9 0.0228 1.3920 0.1880 0.085 Uiso calc 1
C C6 -0.0045(2) 1.22914(8) 0.33599(10) 0.0686(4) Uani d 1
H H6 -0.0104 1.1885 0.3748 0.082 Uiso calc 1
C C8 -0.02629(17) 1.36043(8) 0.31340(13) 0.0656(4) Uani d 1
C C7 -0.0355(2) 1.29855(9) 0.36803(13) 0.0755(5) Uani d 1
H H7 -0.0632 1.3036 0.4279 0.091 Uiso calc 1
C C12 0.1763(2) 1.02402(9) 0.10182(14) 0.0850(6) Uani d 1
H H12A 0.2635 1.0468 0.1313 0.128 Uiso calc 1
H H12B 0.1345 1.0543 0.0509 0.128 Uiso calc 1
H H12C 0.1992 0.9764 0.0783 0.128 Uiso calc 1
C C13 -0.0593(3) 1.43579(10) 0.35049(19) 0.0979(7) Uani d 1
H H13A -0.1600 1.4474 0.3327 0.147 Uiso calc 1
H H13B 0.0007 1.4719 0.3248 0.147 Uiso calc 1
H H13C -0.0396 1.4359 0.4175 0.147 Uiso calc 1

loop_
_atom_site_aniso_label
_atom_site_aniso_U_11
_atom_site_aniso_U_22
_atom_site_aniso_U_33
_atom_site_aniso_U_12
_atom_site_aniso_U_13
_atom_site_aniso_U_23
C16 0.0393(5) 0.0342(5) 0.0431(5) -0.0027(4) 0.0007(4) -0.0051(4)
C14 0.0429(5) 0.0330(5) 0.0408(5) 0.0002(4) 0.0072(4) -0.0007(4)
O4 0.0634(6) 0.0388(4) 0.0713(6) 0.0057(4) -0.0183(5) -0.0112(4)
C17 0.0439(6) 0.0341(5) 0.0462(6) -0.0009(4) 0.0019(4) -0.0032(4)
O5 0.0852(7) 0.0319(4) 0.0637(6) 0.0025(4) -0.0193(5) -0.0019(4)
O6 0.0717(7) 0.0660(6) 0.0657(6) 0.0078(5) 0.0266(5) -0.0053(5)
C15 0.0436(6) 0.0361(5) 0.0482(6) 0.0011(4) 0.0008(5) -0.0045(4)
C18 0.0423(6) 0.0419(6) 0.0455(6) 0.0032(4) 0.0044(5) -0.0032(4)
C24 0.0433(6) 0.0447(6) 0.0480(6) -0.0051(5) 0.0054(5) -0.0051(5)
C19 0.0628(8) 0.0451(7) 0.0677(8) -0.0040(6) 0.0215(7) -0.0079(6)
C23 0.0554(7) 0.0469(6) 0.0534(7) 0.0041(5) 0.0078(6) -0.0071(5)
C25 0.0718(9) 0.0494(7) 0.0654(8) -0.0062(6) 0.0157(7) 0.0081(6)
C22 0.0626(8) 0.0692(9) 0.0538(7) 0.0071(7) 0.0138(6) -0.0123(6)
C21 0.0527(7) 0.0751(9) 0.0561(8) 0.0068(7) 0.0134(6) 0.0073(7)
C20 0.0665(9) 0.0574(8) 0.0772(10) -0.0043(7) 0.0237(8) 0.0057(7)
C26 0.0783(11) 0.1172(16) 0.0709(11) 0.0043(11) 0.0297(9) 0.0171(10)
C3 0.0565(7) 0.0444(6) 0.0386(5) 0.0011(5) 0.0052(5) 0.0067(4)
O1 0.0603(6) 0.0935(8) 0.0553(5) -0.0173(5) 0.0034(5) 0.0272(5)
O2 0.0680(7) 0.0907(8) 0.0612(6) -0.0252(6) 0.0072(5) 0.0242(6)
C4 0.0609(7) 0.0447(6) 0.0422(6) 0.0004(5) 0.0117(5) 0.0032(5)
C5 0.0566(7) 0.0441(6) 0.0461(6) -0.0024(5) 0.0096(5) 0.0031(5)
O3 0.0910(8) 0.0423(5) 0.1056(9) -0.0033(5) 0.0243(7) 0.0054(5)
C2 0.0519(7) 0.0565(7) 0.0480(6) -0.0022(6) 0.0054(5) 0.0083(5)
C1 0.0531(7) 0.0497(6) 0.0478(6) -0.0048(5) 0.0116(5) 0.0078(5)
C11 0.0659(8) 0.0439(6) 0.0575(7) 0.0017(6) 0.0082(6) 0.0034(5)
C10 0.0833(10) 0.0482(7) 0.0602(8) -0.0094(7) 0.0223(7) 0.0059(6)
C9 0.0897(11) 0.0441(7) 0.0804(10) -0.0052(7) 0.0169(9) 0.0099(7)
C6 0.1076(13) 0.0497(7) 0.0519(8) 0.0014(7) 0.0235(8) 0.0034(6)
C8 0.0626(9) 0.0484(7) 0.0857(10) 0.0020(6) 0.0081(8) -0.0074(7)
C7 0.1064(14) 0.0575(9) 0.0670(9) 0.0010(8) 0.0295(9) -0.0100(7)
C12 0.1175(15) 0.0563(9) 0.0903(12) 0.0036(9) 0.0507(11) -0.0076(8)
C13 0.1082(15) 0.0555(9) 0.1306(18) 0.0096(10) 0.0164(13) -0.0239(10)

loop_
_atom_type_symbol
_atom_type_description
_atom_type_scat_dispersion_real
_atom_type_scat_dispersion_imag
_atom_type_scat_source
C C 0.0033 0.0016 'International Tables Vol C Tables 4.2.6.8 and 6.1.1.4'
H H 0.0000 0.0000 'International Tables Vol C Tables 4.2.6.8 and 6.1.1.4'
O O 0.0106 0.0060 'International Tables Vol C Tables 4.2.6.8 and 6.1.1.4'

loop_
_geom_angle_atom_site_label_1
_geom_angle_atom_site_label_2
_geom_angle_atom_site_label_3
_geom_angle
C17 C16 C15 124.87(11)
C17 C16 C24 120.97(10)
C24 C16 C15 114.16(10)
O4 C14 O5 122.88(10)
O4 C14 C15 123.19(10)
O5 C14 C15 113.93(10)
C16 C17 H17 115.3
C16 C17 C18 129.44(11)
C18 C17 H17 115.3
C14 O5 H5 109.5
C16 C15 H15A 108.9
C16 C15 H15B 108.9
C14 C15 C16 113.50(9)
C14 C15 H15A 108.9
C14 C15 H15B 108.9
H15A C15 H15B 107.7
C19 C18 C17 124.22(11)
C19 C18 C23 117.17(12)
C23 C18 C17 118.48(11)
C16 C24 C25 120.56(11)
O6 C24 C16 119.23(11)
O6 C24 C25 120.20(12)
C18 C19 H19 119.4
C20 C19 C18 121.16(13)
C20 C19 H19 119.4
C18 C23 H23 119.6
C22 C23 C18 120.77(13)
C22 C23 H23 119.6
C24 C25 H25A 109.5
C24 C25 H25B 109.5
C24 C25 H25C 109.5
H25A C25 H25B 109.5
H25A C25 H25C 109.5
H25B C25 H25C 109.5
C23 C22 H22 119.2
C21 C22 C23 121.50(13)
C21 C22 H22 119.2
C22 C21 C26 121.71(16)
C20 C21 C22 117.79(13)
C20 C21 C26 120.49(16)
C19 C20 H20 119.3
C21 C20 C19 121.42(14)
C21 C20 H20 119.3
C21 C26 H26A 109.5
C21 C26 H26B 109.5
C21 C26 H26C 109.5
H26A C26 H26B 109.5
H26A C26 H26C 109.5
H26B C26 H26C 109.5
C4 C3 C2 125.67(12)
C4 C3 C11 120.59(12)
C11 C3 C2 113.69(11)
C1 O2 H2 109.5
C3 C4 H4 115.1
C3 C4 C5 129.83(12)
C5 C4 H4 115.1
C10 C5 C4 117.89(12)
C6 C5 C4 124.78(11)
C6 C5 C10 117.29(13)
C3 C2 H2A 108.7
C3 C2 H2B 108.7
H2A C2 H2B 107.6
C1 C2 C3 114.24(11)
C1 C2 H2A 108.7
C1 C2 H2B 108.7
O1 C1 O2 123.04(12)
O1 C1 C2 123.22(11)
O2 C1 C2 113.64(12)
C3 C11 C12 120.61(12)
O3 C11 C3 119.53(13)
O3 C11 C12 119.85(13)
C5 C10 H10 119.6
C9 C10 C5 120.71(14)
C9 C10 H10 119.6
C10 C9 H9 119.0
C8 C9 C10 121.94(14)
C8 C9 H9 119.0
C5 C6 H6 119.6
C7 C6 C5 120.82(14)
C7 C6 H6 119.6
C9 C8 C7 117.62(14)
C9 C8 C13 121.87(16)
C7 C8 C13 120.51(17)
C6 C7 H7 119.2
C8 C7 C6 121.57(15)
C8 C7 H7 119.2
C11 C12 H12A 109.5
C11 C12 H12B 109.5
C11 C12 H12C 109.5
H12A C12 H12B 109.5
H12A C12 H12C 109.5
H12B C12 H12C 109.5
C8 C13 H13A 109.5
C8 C13 H13B 109.5
C8 C13 H13C 109.5
H13A C13 H13B 109.5
H13A C13 H13C 109.5
H13B C13 H13C 109.5

loop_
_geom_bond_atom_site_label_1
_geom_bond_atom_site_label_2
_geom_bond_distance
C16 C17 1.3417(16)
C16 C15 1.5061(15)
C16 C24 1.4823(17)
C14 O4 1.2201(14)
C14 O5 1.2981(13)
C14 C15 1.4984(15)
C17 H17 0.9300
C17 C18 1.4639(17)
O5 H5 0.8200
O6 C24 1.2215(15)
C15 H15A 0.9700
C15 H15B 0.9700
C18 C19 1.3943(17)
C18 C23 1.3960(17)
C24 C25 1.4995(18)
C19 H19 0.9300
C19 C20 1.381(2)
C23 H23 0.9300
C23 C22 1.386(2)
C25 H25A 0.9600
C25 H25B 0.9600
C25 H25C 0.9600
C22 H22 0.9300
C22 C21 1.381(2)
C21 C20 1.379(2)
C21 C26 1.508(2)
C20 H20 0.9300
C26 H26A 0.9600
C26 H26B 0.9600
C26 H26C 0.9600
C3 C4 1.3424(17)
C3 C2 1.5052(18)
C3 C11 1.4854(18)
O1 C1 1.2132(16)
O2 H2 0.8200
O2 C1 1.3056(15)
C4 H4 0.9300
C4 C5 1.4651(17)
C5 C10 1.3931(18)
C5 C6 1.3890(19)
O3 C11 1.2166(16)
C2 H2A 0.9700
C2 H2B 0.9700
C2 C1 1.5012(18)
C11 C12 1.501(2)
C10 H10 0.9300
C10 C9 1.380(2)
C9 H9 0.9300
C9 C8 1.367(2)
C6 H6 0.9300
C6 C7 1.382(2)
C8 C7 1.378(2)
C8 C13 1.511(2)
C7 H7 0.9300
C12 H12A 0.9600
C12 H12B 0.9600
C12 H12C 0.9600
C13 H13A 0.9600
C13 H13B 0.9600
C13 H13C 0.9600

loop_
_geom_hbond_atom_site_label_D
_geom_hbond_atom_site_label_H
_geom_hbond_atom_site_label_A
_geom_hbond_site_symmetry_A
_geom_hbond_distance_DH
_geom_hbond_distance_HA
_geom_hbond_distance_DA
_geom_hbond_angle_DHA
O5 H5 O4 3_565 0.82 1.82 2.6310(12) 171.2
O2 H2 O1 3_576 0.82 1.85 2.6714(15) 176.6

loop_
_geom_torsion_atom_site_label_1
_geom_torsion_atom_site_label_2
_geom_torsion_atom_site_label_3
_geom_torsion_atom_site_label_4
_geom_torsion
C16 C17 C18 C19 -31.0(2)
C16 C17 C18 C23 153.27(13)
O4 C14 C15 C16 -5.22(17)
C17 C16 C15 C14 101.54(13)
C17 C16 C24 O6 -178.25(12)
C17 C16 C24 C25 1.01(17)
C17 C18 C19 C20 -179.59(14)
C17 C18 C23 C22 -179.83(12)
O5 C14 C15 C16 174.08(10)
C15 C16 C17 C18 -5.48(19)
C15 C16 C24 O6 2.48(16)
C15 C16 C24 C25 -178.26(11)
C18 C19 C20 C21 0.4(2)
C18 C23 C22 C21 -1.1(2)
C24 C16 C17 C18 175.34(11)
C24 C16 C15 C14 -79.23(12)
C19 C18 C23 C22 4.2(2)
C23 C18 C19 C20 -3.8(2)
C23 C22 C21 C20 -2.4(2)
C23 C22 C21 C26 178.96(15)
C22 C21 C20 C19 2.8(2)
C26 C21 C20 C19 -178.59(16)
C3 C4 C5 C10 -148.97(15)
C3 C4 C5 C6 33.5(2)
C3 C2 C1 O1 28.9(2)
C3 C2 C1 O2 -154.42(12)
C4 C3 C2 C1 -101.98(15)
C4 C3 C11 O3 173.44(14)
C4 C3 C11 C12 -5.2(2)
C4 C5 C10 C9 179.70(15)
C4 C5 C6 C7 179.85(16)
C5 C10 C9 C8 1.4(3)
C5 C6 C7 C8 -0.9(3)
C2 C3 C4 C5 3.4(2)
C2 C3 C11 O3 -9.04(19)
C2 C3 C11 C12 172.34(15)
C11 C3 C4 C5 -179.38(13)
C11 C3 C2 C1 80.64(15)
C10 C5 C6 C7 2.4(3)
C10 C9 C8 C7 0.2(3)
C10 C9 C8 C13 179.10(18)
C9 C8 C7 C6 -0.4(3)
C6 C5 C10 C9 -2.6(2)
C13 C8 C7 C6 -179.39(19)

_cod_database_fobs_code 1544821
